data_2312822
loop_
_publ_author_name
'Spahr, Dominik'
'St&#x119;kiel, Micha&#x142;'
'Zimmer, Dominik'
'Bayarjargal, Lkhamsuren'
'Bunk, Katja'
'Morgenroth, Wolfgang'
'Milman, Victor'
'Refson, Keith'
'Jochym, Dominik'
'Byrne, Peter J. P.'
'Winkler, Bj&#xf6;rn'

_publ_section_title
;
 Pressure-induced Pb-Pb bonding and phase transition in
 Pb<sub>2</sub>SnO<sub>4</sub>.
;
_journal_coeditor_code XK5074SUP1
_journal_issue 'Pt 6'
_journal_name_full 'Acta crystallographica Section B, Structural science, crystal engineering and materials'
_journal_page_first 979
_journal_page_last 991
_journal_paper_doi 10.1107/S205252062001238X
_journal_volume 76
_journal_year 2020
_chemical_formula_structural 'Pb2 Sn O4'
_chemical_formula_sum 'O4 Pb2 Sn'
_chemical_formula_weight 597.108
_chemical_name_systematic 'Tin(IV) Dilead Oxide'
_space_group_IT_number 55
_space_group_name_Hall '-P 2 2ab'
_space_group_name_H-M_alt 'P b a m'
_symmetry_cell_setting orthorhombic
_symmetry_Int_Tables_number 55
_symmetry_space_group_name_H-M 'P b a m'
_atom_sites_solution_primary heavy
_atom_sites_solution_secondary difmap
_audit_creation_date 2019-05-24T13:50
_audit_creation_method 'Jana2006 Version : 25/10/2015'
_cell_angle_alpha 90
_cell_angle_beta 90
_cell_angle_gamma 90
_cell_formula_units_Z 4
_cell_length_a 9.3799(7)
_cell_length_b 7.2103(3)
_cell_length_c 6.3250(7)
_cell_measurement_pressure 5500000(300000)
_cell_measurement_reflns_used 898
_cell_measurement_temperature 293(2)
_cell_measurement_theta_max 17.75
_cell_measurement_theta_min 1.96
_cell_volume 427.77(6)
_diffrn_ambient_temperature 293(2)
_diffrn_detector 'CCD plate'
_diffrn_detector_type 'PerkinElmer XRD 1621'
_diffrn_measured_fraction_theta_full 0.73
_diffrn_measured_fraction_theta_max 0.41
_diffrn_measurement_device 'four-circle diffractometer'
_diffrn_measurement_device_type ' esperanto-CrysAlisPro-abstract goniometer imported esperanto images'
_diffrn_measurement_method '\w scans'
_diffrn_radiation_monochromator synchrotron
_diffrn_radiation_probe x-ray
_diffrn_radiation_type synchrotron
_diffrn_radiation_wavelength 0.28988
_diffrn_reflns_av_R_equivalents 0.0154
_diffrn_reflns_av_unetI/netI 0.0136
_diffrn_reflns_limit_h_max 17
_diffrn_reflns_limit_h_min -16
_diffrn_reflns_limit_k_max 10
_diffrn_reflns_limit_k_min -11
_diffrn_reflns_limit_l_max 12
_diffrn_reflns_limit_l_min -13
_diffrn_reflns_number 2276
_diffrn_reflns_theta_full 7.05
_diffrn_reflns_theta_max 17.75
_diffrn_reflns_theta_min 1.96
_diffrn_source synchrotron
_exptl_absorpt_coefficient_mu 10.601
_exptl_absorpt_correction_T_max 0.017
_exptl_absorpt_correction_T_min 0.009
_exptl_absorpt_correction_type empirical
_exptl_absorpt_process_details
;
CrysAlisPro 1.171.39.46 (Rigaku Oxford Diffraction, 2018)
Spherical absorption correction
 using equivalent radius and absorption coefficient.
Empirical absorption correction using spherical harmonics,
 implemented in SCALE3 ABSPACK scaling algorithm.
;
_exptl_crystal_colour orange
_exptl_crystal_density_diffrn 9.2712
_exptl_crystal_description cuboid
_exptl_crystal_F_000 984
_exptl_crystal_size_max 0.08
_exptl_crystal_size_mid 0.04
_exptl_crystal_size_min 0.03
_refine_diff_density_max 1.14
_refine_diff_density_min -1.44
_refine_ls_extinction_coef 890(50)
_refine_ls_extinction_method 'B-C type 1 Gaussian isotropic (Becker & Coppens, 1974)'
_refine_ls_goodness_of_fit_gt 1.64
_refine_ls_goodness_of_fit_ref 1.60
_refine_ls_number_constraints 0
_refine_ls_number_parameters 40
_refine_ls_number_reflns 898
_refine_ls_number_restraints 0
_refine_ls_R_factor_all 0.0226
_refine_ls_R_factor_gt 0.0205
_refine_ls_shift/su_max 0.0082
_refine_ls_shift/su_mean 0.0011
_refine_ls_structure_factor_coef F
_refine_ls_weighting_details w=1/(\s^2^(F)+0.0001F^2^)
_refine_ls_weighting_scheme sigma
_refine_ls_wR_factor_gt 0.0286
_refine_ls_wR_factor_ref 0.0293
_reflns_number_gt 824
_reflns_number_total 898
_reflns_threshold_expression I>3\s(I)
_cod_data_source_file xk5074.cif
_cod_data_source_block Pb2SnO4-Pbam-P2
_cod_depositor_comments
;
The following automatic conversions were performed:

data item '_diffrn_radiation_probe' value 'X-ray' was changed to
'x-ray' in accordance with the
/home/data/users/saulius/crontab/automatic-downloads/rss-feeds/IUCr/lib/dictionaries/cif_core.dic
dictionary named 'cif_core.dic' version 2.4.2 last updated on
2011-04-26.

Automatic conversion script
Id: cif_fix_values 8170 2020-07-09 18:12:32Z antanas 
;
_cod_original_formula_sum 'O4 Pb2 Sn1'
_cod_database_code 2312822

loop_
_space_group_symop_id
_space_group_symop_operation_xyz
1 x,y,z
2 -x,-y,z
3 -x+1/2,y+1/2,-z
4 x+1/2,-y+1/2,-z
5 -x,-y,-z
6 x,y,-z
7 x+1/2,-y+1/2,z
8 -x+1/2,y+1/2,z

loop_
_atom_site_label
_atom_site_type_symbol
_atom_site_fract_x
_atom_site_fract_y
_atom_site_fract_z
_atom_site_adp_type
_atom_site_U_iso_or_equiv
_atom_site_site_symmetry_multiplicity
_atom_site_occupancy
_atom_site_calc_flag
_atom_site_refinement_flags
_atom_site_disorder_assembly
_atom_site_disorder_group
Pb1 Pb 0.32870(3) 0.11814(5) 0 Uani 0.01235(9) 4 1 d . . .
Pb2 Pb 0.17591(3) 0.43375(5) -0.5 Uani 0.01221(9) 4 1 d . . .
Sn1 Sn 0.5 0.5 -0.24846(5) Uani 0.00974(13) 4 1 d . . .
O1 O 0.4030(6) 0.6348(9) -0.5 Uani 0.0117(16) 4 1 d . . .
O2 O 0.6766(4) 0.6632(7) -0.2490(6) Uani 0.0156(13) 8 1 d . . .
O3 O 0.4181(5) 0.6571(8) 0 Uani 0.0103(16) 4 1 d . . .

loop_
_atom_site_aniso_label
_atom_site_aniso_type_symbol
_atom_site_aniso_U_11
_atom_site_aniso_U_22
_atom_site_aniso_U_33
_atom_site_aniso_U_12
_atom_site_aniso_U_13
_atom_site_aniso_U_23
Pb1 Pb 0.01252(14) 0.0126(2) 0.01198(9) 0.00008(6) 0 0
Pb2 Pb 0.01056(14) 0.0129(2) 0.01322(9) 0.00035(6) 0 0
Sn1 Sn 0.0102(2) 0.0113(3) 0.00773(12) -0.00080(10) 0 0
O1 O 0.012(3) 0.014(4) 0.0091(12) 0.0032(13) 0 0
O2 O 0.019(2) 0.015(3) 0.0127(10) -0.0040(11) 0.0029(12) -0.0043(15)
O3 O 0.013(3) 0.010(4) 0.0081(11) -0.0005(13) 0 0

loop_
_geom_angle_atom_site_label_1
_geom_angle_atom_site_label_2
_geom_angle_atom_site_label_3
_geom_angle_site_symmetry_1
_geom_angle_site_symmetry_2
_geom_angle_site_symmetry_3
_geom_angle
_geom_angle_publ_flag
Pb1 Pb1 Pb2 2_655 . 3_544 80.188(7) ?
Pb1 Pb1 Pb2 2_655 . 3_545 80.188(7) ?
Pb1 Pb1 O2 2_655 . 2_665 110.58(10) ?
Pb1 Pb1 O2 2_655 . 5_665 110.58(10) ?
Pb1 Pb1 O3 2_655 . 3_545 158.98(14) ?
Pb2 Pb1 Pb2 3_544 . 3_545 134.374(13) ?
Pb2 Pb1 O2 3_544 . 2_665 67.87(11) ?
Pb2 Pb1 O2 3_544 . 5_665 157.64(11) ?
Pb2 Pb1 O3 3_544 . 3_545 91.96(6) ?
Pb2 Pb1 O2 3_545 . 2_665 157.64(11) ?
Pb2 Pb1 O2 3_545 . 5_665 67.87(11) ?
Pb2 Pb1 O3 3_545 . 3_545 91.96(6) ?
O2 Pb1 O2 2_665 . 5_665 89.82(15) ?
O2 Pb1 O3 2_665 . 3_545 83.82(15) ?
O2 Pb1 O3 5_665 . 3_545 83.82(15) ?
Pb1 Pb2 Pb1 3_554 . 3_555 134.374(13) ?
Pb1 Pb2 Pb2 3_554 . 2_565 83.117(7) ?
Pb1 Pb2 Sn1 3_554 . . 112.389(9) ?
Pb1 Pb2 Sn1 3_554 . 5_664 62.239(7) ?
Pb1 Pb2 O1 3_554 . 3_544 111.25(2) ?
Pb1 Pb2 O2 3_554 . 2_665 142.15(10) ?
Pb1 Pb2 O2 3_554 . 5_664 57.97(11) ?
Pb1 Pb2 Pb2 3_555 . 2_565 83.117(7) ?
Pb1 Pb2 Sn1 3_555 . . 62.239(7) ?
Pb1 Pb2 Sn1 3_555 . 5_664 112.389(9) ?
Pb1 Pb2 O1 3_555 . 3_544 111.25(2) ?
Pb1 Pb2 O2 3_555 . 2_665 57.97(11) ?
Pb1 Pb2 O2 3_555 . 5_664 142.15(10) ?
Pb2 Pb2 Sn1 2_565 . . 143.563(9) ?
Pb2 Pb2 Sn1 2_565 . 5_664 143.563(9) ?
Pb2 Pb2 O1 2_565 . 3_544 87.20(13) ?
Pb2 Pb2 O2 2_565 . 2_665 133.32(10) ?
Pb2 Pb2 O2 2_565 . 5_664 133.32(10) ?
Sn1 Pb2 Sn1 . . 5_664 54.679(10) ?
Sn1 Pb2 O1 . . 3_544 114.55(11) ?
Sn1 Pb2 O2 . . 2_665 33.65(11) ?
Sn1 Pb2 O2 . . 5_664 79.94(10) ?
Sn1 Pb2 O1 5_664 . 3_544 114.55(11) ?
Sn1 Pb2 O2 5_664 . 2_665 79.94(10) ?
Sn1 Pb2 O2 5_664 . 5_664 33.65(11) ?
O1 Pb2 O2 3_544 . 2_665 84.55(15) ?
O1 Pb2 O2 3_544 . 5_664 84.55(15) ?
O2 Pb2 O2 2_665 . 5_664 91.45(14) ?
Pb2 Sn1 Pb2 . . 2_665 125.321(11) ?
Pb2 Sn1 Sn1 . . 5_664 62.660(6) ?
Pb2 Sn1 Sn1 . . 5_665 117.340(6) ?
Pb2 Sn1 O1 . . . 47.78(15) ?
Pb2 Sn1 O1 . . 2_665 88.18(13) ?
Pb2 Sn1 O2 . . . 142.66(11) ?
Pb2 Sn1 O2 . . 2_665 37.23(11) ?
Pb2 Sn1 O3 . . . 95.66(13) ?
Pb2 Sn1 O3 . . 2_665 126.46(15) ?
Pb2 Sn1 Sn1 2_665 . 5_664 62.660(6) ?
Pb2 Sn1 Sn1 2_665 . 5_665 117.340(6) ?
Pb2 Sn1 O1 2_665 . . 88.18(13) ?
Pb2 Sn1 O1 2_665 . 2_665 47.78(15) ?
Pb2 Sn1 O2 2_665 . . 37.23(11) ?
Pb2 Sn1 O2 2_665 . 2_665 142.66(11) ?
Pb2 Sn1 O3 2_665 . . 126.46(15) ?
Pb2 Sn1 O3 2_665 . 2_665 95.66(13) ?
Sn1 Sn1 Sn1 5_664 . 5_665 180.0(5) ?
Sn1 Sn1 O1 5_664 . . 39.98(12) ?
Sn1 Sn1 O1 5_664 . 2_665 39.98(12) ?
Sn1 Sn1 O2 5_664 . . 89.92(10) ?
Sn1 Sn1 O2 5_664 . 2_665 89.92(10) ?
Sn1 Sn1 O3 5_664 . . 138.97(12) ?
Sn1 Sn1 O3 5_664 . 2_665 138.97(12) ?
Sn1 Sn1 O1 5_665 . . 140.02(12) ?
Sn1 Sn1 O1 5_665 . 2_665 140.02(12) ?
Sn1 Sn1 O2 5_665 . . 90.08(10) ?
Sn1 Sn1 O2 5_665 . 2_665 90.08(10) ?
Sn1 Sn1 O3 5_665 . . 41.03(12) ?
Sn1 Sn1 O3 5_665 . 2_665 41.03(12) ?
O1 Sn1 O1 . . 2_665 79.97(17) ?
O1 Sn1 O2 . . . 94.88(19) ?
O1 Sn1 O2 . . 2_665 85.00(19) ?
O1 Sn1 O3 . . . 99.29(17) ?
O1 Sn1 O3 . . 2_665 174.1(2) ?
O1 Sn1 O2 2_665 . . 85.00(19) ?
O1 Sn1 O2 2_665 . 2_665 94.88(19) ?
O1 Sn1 O3 2_665 . . 174.1(2) ?
O1 Sn1 O3 2_665 . 2_665 99.29(17) ?
O2 Sn1 O2 . . 2_665 179.85(14) ?
O2 Sn1 O3 . . . 89.24(18) ?
O2 Sn1 O3 . . 2_665 90.88(18) ?
O2 Sn1 O3 2_665 . . 90.88(18) ?
O2 Sn1 O3 2_665 . 2_665 89.24(18) ?
O3 Sn1 O3 . . 2_665 82.06(16) ?
Pb2 O1 Sn1 3_554 . . 125.92(16) ?
Pb2 O1 Sn1 3_554 . 5_664 125.92(16) ?
Sn1 O1 Sn1 . . 5_664 100.0(2) ?
Pb1 O2 Pb2 2_665 . 2_665 137.9(2) ?
Pb1 O2 Sn1 2_665 . . 112.95(17) ?
Pb2 O2 Sn1 2_665 . . 109.12(19) ?
Pb1 O3 Sn1 3_555 . . 107.45(18) ?
Pb1 O3 Sn1 3_555 . 5_665 107.45(18) ?
Sn1 O3 Sn1 . . 5_665 97.9(2) ?

loop_
_geom_bond_atom_site_label_1
_geom_bond_atom_site_label_2
_geom_bond_site_symmetry_1
_geom_bond_site_symmetry_2
_geom_bond_distance
_geom_bond_publ_flag
Pb1 Pb1 . 2_655 3.6372(6) ?
Pb1 Pb2 . 3_544 3.4309(7) ?
Pb1 Pb2 . 3_545 3.4309(7) ?
Pb1 O2 . 2_665 2.230(4) ?
Pb1 O2 . 5_665 2.230(4) ?
Pb1 O3 . 3_545 2.334(5) ?
Pb2 Pb2 . 2_565 3.4353(6) ?
Pb2 Sn1 . . 3.4644(5) ?
Pb2 Sn1 . 5_664 3.4644(5) ?
Pb2 O1 . 3_544 2.276(6) ?
Pb2 O2 . 2_665 2.218(4) ?
Pb2 O2 . 5_664 2.218(4) ?
Sn1 Sn1 . 5_664 3.1822(8) ?
Sn1 Sn1 . 5_665 3.1428(8) ?
Sn1 O1 . . 2.077(4) ?
Sn1 O1 . 2_665 2.077(4) ?
Sn1 O2 . . 2.032(4) ?
Sn1 O2 . 2_665 2.032(4) ?
Sn1 O3 . . 2.083(4) ?
Sn1 O3 . 2_665 2.083(4) ?
